data_4126353
loop_
_publ_author_name
'Shen, Kun'
'Wang, Qiu'

_publ_section_title
;
 Copper-Catalyzed Alkene Aminoazidation as a Rapid Entry to 1,2-Diamines
 and Installation of an Azide Reporter onto Azahetereocycles.
;
_journal_name_full 'Journal of the American Chemical Society'
_journal_paper_doi 10.1021/jacs.7b06852
_journal_year 2017
_chemical_formula_moiety 'C16 H18 N4 O2'
_chemical_formula_sum 'C16 H18 N4 O2'
_chemical_formula_weight 298.34
_chemical_name_common sk-IV-191
_space_group_crystal_system monoclinic
_space_group_IT_number 14
_space_group_name_Hall '-P 2yn'
_space_group_name_H-M_alt 'P 1 21/n 1'
_symmetry_space_group_name_Hall '-P 2yn'
_symmetry_space_group_name_H-M 'P 1 21/n 1'
_atom_sites_solution_hydrogens geom
_cell_angle_alpha 90
_cell_angle_beta 105.7920(13)
_cell_angle_gamma 90
_cell_formula_units_Z 4
_cell_length_a 5.77440(10)
_cell_length_b 34.6741(8)
_cell_length_c 7.5977(2)
_cell_measurement_reflns_used 335
_cell_measurement_temperature 100.(2)
_cell_measurement_theta_max 34.0236
_cell_measurement_theta_min 2.9971
_cell_volume 1463.81(6)
_computing_cell_refinement 'APEX3 v2016.1-0 (Bruker AXS)'
_computing_data_collection 'Bruker Instrument Service v2013.12.0.0'
_computing_data_reduction 'SAINT V8.37A (Bruker AXS Inc., 2015)'
_computing_structure_refinement 'SHELXL-2014/7 (Sheldrick, 2014)'
_computing_structure_solution 'SHELXS-2013/1 (Sheldrick, 2014)'
_diffrn_ambient_temperature 100.(2)
_diffrn_detector_area_resol_mean 8.3333
_diffrn_measured_fraction_theta_full 0.999
_diffrn_measured_fraction_theta_max 0.999
_diffrn_measurement_device_type 'Bruker-Nonius X8 Kappa APEX II'
_diffrn_measurement_method 'phi and omega scans'
_diffrn_radiation_monochromator graphite
_diffrn_radiation_type MoK\a
_diffrn_radiation_wavelength 0.71073
_diffrn_reflns_av_R_equivalents 0.0383
_diffrn_reflns_av_unetI/netI 0.0283
_diffrn_reflns_limit_h_max 8
_diffrn_reflns_limit_h_min -7
_diffrn_reflns_limit_k_max 51
_diffrn_reflns_limit_k_min -51
_diffrn_reflns_limit_l_max 11
_diffrn_reflns_limit_l_min -11
_diffrn_reflns_number 36259
_diffrn_reflns_theta_full 31.57
_diffrn_reflns_theta_max 31.57
_diffrn_reflns_theta_min 2.35
_diffrn_source 'fine-focus sealed tube'
_exptl_absorpt_coefficient_mu 0.093
_exptl_absorpt_correction_T_max 0.98
_exptl_absorpt_correction_T_min 0.87
_exptl_absorpt_correction_type multi-scan
_exptl_absorpt_process_details 'SADABS V2014/5 (Bruker AXS Inc.)'
_exptl_crystal_colour colourless
_exptl_crystal_density_diffrn 1.354
_exptl_crystal_density_method 'not measured'
_exptl_crystal_description block
_exptl_crystal_F_000 632
_exptl_crystal_size_max 0.465
_exptl_crystal_size_mid 0.246
_exptl_crystal_size_min 0.184
_refine_diff_density_max 0.404
_refine_diff_density_min -0.234
_refine_ls_extinction_method none
_refine_ls_goodness_of_fit_ref 1.099
_refine_ls_hydrogen_treatment constr
_refine_ls_matrix_type full
_refine_ls_number_parameters 273
_refine_ls_number_reflns 4895
_refine_ls_number_restraints 306
_refine_ls_restrained_S_all 1.070
_refine_ls_R_factor_all 0.0696
_refine_ls_R_factor_gt 0.0534
_refine_ls_shift/su_max 0.000
_refine_ls_shift/su_mean 0.000
_refine_ls_structure_factor_coef Fsqd
_refine_ls_weighting_details 'w=1/[\s^2^(Fo^2^)+(0.0479P)^2^+0.8897P] where P=(Fo^2^+2Fc^2^)/3'
_refine_ls_weighting_scheme calc
_refine_ls_wR_factor_gt 0.1232
_refine_ls_wR_factor_ref 0.1307
_reflns_number_gt 3944
_reflns_number_total 4895
_reflns_threshold_expression 'I > 2\s(I)'
_cod_data_source_file ja7b06852_si_004.cif
_cod_data_source_block rds573
_cod_database_code 4126353

loop_
_space_group_symop_operation_xyz
'x, y, z'
'-x+1/2, y+1/2, -z+1/2'
'-x, -y, -z'
'x-1/2, -y-1/2, z-1/2'

loop_
_atom_site_type_symbol
_atom_site_label
_atom_site_fract_x
_atom_site_fract_y
_atom_site_fract_z
_atom_site_U_iso_or_equiv
_atom_site_adp_type
_atom_site_calc_flag
_atom_site_refinement_flags_adp
_atom_site_refinement_flags_occupancy
_atom_site_refinement_flags_posn
_atom_site_occupancy
_atom_site_disorder_assembly
_atom_site_disorder_group
O O1 0.87491(19) 0.06998(3) 0.13698(12) 0.0218(2) Uani d U . D 1.0 . .
O O2 1.31082(19) 0.03127(3) 0.26656(14) 0.0243(2) Uani d U . D 1.0 . .
N N2 0.6534(2) 0.13399(3) 0.36989(16) 0.0191(2) Uani d U . D 1.0 . .
N N3 0.4377(2) 0.13348(4) 0.40511(17) 0.0231(2) Uani d U . . 1.0 . .
N N4 0.2856(2) 0.15229(4) 0.27072(16) 0.0223(2) Uani d U . . 1.0 . .
C C8 0.7246(3) 0.03975(5) 0.03744(19) 0.0266(3) Uani d U . . 1.0 . .
H H8A 0.82 0.0162 0.0431 0.04 Uiso calc U . R 1.0 . .
H H8B 0.6595 0.0476 -0.0905 0.04 Uiso calc U . R 1.0 . .
H H8C 0.5918 0.0349 0.0919 0.04 Uiso calc U . R 1.0 . .
C C9 0.6417(3) 0.15247(4) 0.21216(19) 0.0213(3) Uani d U . . 1.0 . .
H H9 0.7684 0.1565 0.1564 0.026 Uiso calc U . R 1.0 . .
C C10 0.4057(2) 0.16427(4) 0.14908(18) 0.0178(2) Uani d U . . 1.0 . .
C C11 0.2894(2) 0.18595(4) -0.01711(18) 0.0172(2) Uani d U . . 1.0 . .
C C12 0.3868(3) 0.18521(4) -0.16637(19) 0.0209(3) Uani d U . . 1.0 . .
H H12 0.5288 0.1708 -0.1592 0.025 Uiso calc U . R 1.0 . .
C C13 0.2776(3) 0.20541(4) -0.3253(2) 0.0261(3) Uani d U . . 1.0 . .
H H13 0.3452 0.2047 -0.4262 0.031 Uiso calc U . R 1.0 . .
C C14 0.0702(3) 0.22663(4) -0.3370(2) 0.0280(3) Uani d U . . 1.0 . .
H H14 -0.0053 0.2402 -0.446 0.034 Uiso calc U . R 1.0 . .
C C15 -0.0267(3) 0.22787(4) -0.1885(2) 0.0246(3) Uani d U . . 1.0 . .
H H15 -0.1677 0.2426 -0.1958 0.03 Uiso calc U . R 1.0 . .
C C16 0.0815(3) 0.20768(4) -0.02955(19) 0.0195(3) Uani d U . . 1.0 . .
H H16 0.0139 0.2086 0.0713 0.023 Uiso calc U . R 1.0 . .
N N1 0.9721(3) 0.05822(4) 0.31668(16) 0.0165(3) Uani d U P D 0.952(2) A 1
C C1 1.1932(5) 0.04226(9) 0.3684(2) 0.0159(4) Uani d U P D 0.952(2) A 1
C C2 1.2652(5) 0.04020(6) 0.5751(2) 0.0193(4) Uani d U P D 0.952(2) A 1
H H2A 1.4084 0.0565 0.6271 0.023 Uiso calc U P R 0.952(2) A 1
H H2B 1.3033 0.0133 0.6168 0.023 Uiso calc U P R 0.952(2) A 1
C C3 1.0456(3) 0.05529(4) 0.63557(17) 0.0159(3) Uani d U P D 0.952(2) A 1
H H3 0.9694 0.0337 0.6873 0.019 Uiso calc U P R 0.952(2) A 1
C C4 0.8672(2) 0.07116(4) 0.45812(17) 0.0142(3) Uani d U P D 0.952(2) A 1
H H4 0.7028 0.06 0.4408 0.017 Uiso calc U P R 0.952(2) A 1
C C5 0.8653(3) 0.11492(4) 0.48738(18) 0.0159(3) Uani d U P D 0.952(2) A 1
H H5 1.0122 0.1262 0.4616 0.019 Uiso calc U P R 0.952(2) A 1
C C6 0.8916(3) 0.11811(5) 0.6923(2) 0.0187(3) Uani d U P D 0.952(2) A 1
H H6A 0.7424 0.1102 0.7228 0.022 Uiso calc U P R 0.952(2) A 1
H H6B 0.9349 0.1446 0.7376 0.022 Uiso calc U P R 0.952(2) A 1
C C7 1.0978(3) 0.08974(5) 0.7696(2) 0.0195(3) Uani d U P D 0.952(2) A 1
H H7A 1.099 0.0814 0.8945 0.023 Uiso calc U P R 0.952(2) A 1
H H7B 1.2551 0.1016 0.7737 0.023 Uiso calc U P R 0.952(2) A 1
N N1A 1.031(4) 0.0674(7) 0.319(2) 0.012(4) Uani d U P D 0.048(2) A 2
C C1A 1.211(11) 0.0414(18) 0.384(4) 0.015(7) Uani d U P D 0.048(2) A 2
C C2A 1.221(9) 0.0396(9) 0.587(4) 0.017(6) Uani d U P D 0.048(2) A 2
H H2AA 1.3797 0.0304 0.6615 0.021 Uiso calc U P R 0.048(2) A 2
H H2AB 1.0934 0.0226 0.6086 0.021 Uiso calc U P R 0.048(2) A 2
C C3A 1.177(4) 0.0829(6) 0.631(2) 0.018(4) Uani d U P D 0.048(2) A 2
H H3A 1.3281 0.0985 0.6706 0.022 Uiso calc U P R 0.048(2) A 2
C C4A 1.002(4) 0.0969(6) 0.447(2) 0.019(4) Uani d U P D 0.048(2) A 2
H H4A 1.0519 0.1228 0.4119 0.023 Uiso calc U P R 0.048(2) A 2
C C5A 0.755(4) 0.0992(6) 0.481(2) 0.018(4) Uani d U P D 0.048(2) A 2
H H5A 0.6559 0.0753 0.4438 0.021 Uiso calc U P R 0.048(2) A 2
C C6A 0.809(5) 0.1086(9) 0.686(3) 0.017(5) Uani d U P D 0.048(2) A 2
H H6AA 0.849 0.1363 0.7093 0.02 Uiso calc U P R 0.048(2) A 2
H H6AB 0.671 0.102 0.7339 0.02 Uiso calc U P R 0.048(2) A 2
C C7A 1.025(6) 0.0831(12) 0.769(3) 0.028(7) Uani d U P D 0.048(2) A 2
H H7AA 0.972 0.0567 0.7884 0.033 Uiso calc U P R 0.048(2) A 2
H H7AB 1.1189 0.0937 0.8882 0.033 Uiso calc U P R 0.048(2) A 2

loop_
_atom_site_aniso_label
_atom_site_aniso_U_11
_atom_site_aniso_U_22
_atom_site_aniso_U_33
_atom_site_aniso_U_12
_atom_site_aniso_U_13
_atom_site_aniso_U_23
O1 0.0273(5) 0.0264(5) 0.0098(4) 0.0033(4) 0.0015(4) 0.0011(3)
O2 0.0200(5) 0.0339(6) 0.0206(5) 0.0029(4) 0.0081(4) -0.0063(4)
N2 0.0183(6) 0.0198(5) 0.0194(5) 0.0031(4) 0.0056(4) 0.0005(4)
N3 0.0208(6) 0.0278(6) 0.0218(6) 0.0030(5) 0.0075(5) 0.0029(5)
N4 0.0204(6) 0.0268(6) 0.0204(5) 0.0031(5) 0.0066(5) 0.0029(4)
C8 0.0245(7) 0.0407(8) 0.0131(6) -0.0033(6) 0.0027(5) -0.0038(5)
C9 0.0223(7) 0.0209(6) 0.0219(6) 0.0023(5) 0.0082(5) 0.0027(5)
C10 0.0185(6) 0.0151(5) 0.0197(6) 0.0000(4) 0.0052(5) -0.0015(4)
C11 0.0174(6) 0.0141(5) 0.0195(6) 0.0000(4) 0.0038(5) -0.0006(4)
C12 0.0234(7) 0.0174(6) 0.0230(6) 0.0028(5) 0.0081(5) 0.0006(5)
C13 0.0344(8) 0.0225(7) 0.0233(7) 0.0039(6) 0.0111(6) 0.0031(5)
C14 0.0357(9) 0.0224(7) 0.0244(7) 0.0070(6) 0.0054(6) 0.0055(5)
C15 0.0246(7) 0.0201(6) 0.0275(7) 0.0061(5) 0.0044(6) 0.0008(5)
C16 0.0183(6) 0.0176(6) 0.0222(6) 0.0015(5) 0.0048(5) -0.0014(5)
N1 0.0163(6) 0.0232(7) 0.0091(5) 0.0033(5) 0.0021(4) -0.0010(4)
C1 0.0149(9) 0.0183(9) 0.0141(6) -0.0012(7) 0.0032(6) -0.0022(6)
C2 0.0175(9) 0.0251(8) 0.0146(6) 0.0055(6) 0.0029(6) -0.0007(5)
C3 0.0191(6) 0.0170(6) 0.0114(5) -0.0011(5) 0.0041(5) -0.0001(4)
C4 0.0145(6) 0.0173(6) 0.0113(5) -0.0004(4) 0.0042(4) -0.0018(4)
C5 0.0135(6) 0.0175(6) 0.0163(6) -0.0006(5) 0.0035(5) -0.0007(4)
C6 0.0192(8) 0.0207(7) 0.0160(6) 0.0002(6) 0.0044(5) -0.0059(5)
C7 0.0203(8) 0.0237(7) 0.0134(6) -0.0002(6) 0.0026(5) -0.0036(5)
N1A 0.018(7) 0.015(8) 0.005(4) -0.002(6) 0.007(4) 0.003(4)
C1A 0.013(10) 0.015(12) 0.017(6) 0.001(10) 0.002(5) 0.000(5)
C2A 0.024(15) 0.015(8) 0.010(6) -0.006(7) 0.000(6) 0.000(5)
C3A 0.028(8) 0.016(8) 0.009(5) -0.001(6) 0.001(5) 0.000(5)
C4A 0.029(7) 0.020(7) 0.006(5) 0.006(5) 0.001(4) 0.001(4)
C5A 0.027(7) 0.014(6) 0.010(5) -0.002(5) 0.001(4) -0.006(4)
C6A 0.023(10) 0.019(11) 0.006(6) -0.005(8) 0.000(5) -0.008(5)
C7A 0.030(11) 0.041(15) 0.011(7) 0.006(10) 0.003(6) 0.004(7)

loop_
_atom_type_symbol
_atom_type_description
_atom_type_scat_dispersion_real
_atom_type_scat_dispersion_imag
_atom_type_scat_source
C C 0.0033 0.0016 'International Tables Vol C Tables 4.2.6.8 and 6.1.1.4'
H H 0.0000 0.0000 'International Tables Vol C Tables 4.2.6.8 and 6.1.1.4'
N N 0.0061 0.0033 'International Tables Vol C Tables 4.2.6.8 and 6.1.1.4'
O O 0.0106 0.0060 'International Tables Vol C Tables 4.2.6.8 and 6.1.1.4'

loop_
_geom_angle_atom_site_label_1
_geom_angle_atom_site_label_2
_geom_angle_atom_site_label_3
_geom_angle
N1 O1 C8 109.14(11)
N1A O1 C8 126.4(11)
N3 N2 C9 111.06(12)
N3 N2 C5 122.67(11)
C9 N2 C5 126.20(12)
N3 N2 C5A 96.9(8)
C9 N2 C5A 143.4(7)
N4 N3 N2 107.24(11)
N3 N4 C10 108.68(12)
O1 C8 H8A 109.5
O1 C8 H8B 109.5
H8A C8 H8B 109.5
O1 C8 H8C 109.5
H8A C8 H8C 109.5
H8B C8 H8C 109.5
N2 C9 C10 104.86(12)
N2 C9 H9 127.6
C10 C9 H9 127.6
N4 C10 C9 108.14(12)
N4 C10 C11 122.83(12)
C9 C10 C11 129.02(13)
C12 C11 C16 118.88(12)
C12 C11 C10 119.93(12)
C16 C11 C10 121.20(12)
C13 C12 C11 120.59(13)
C13 C12 H12 119.7
C11 C12 H12 119.7
C14 C13 C12 120.13(14)
C14 C13 H13 119.9
C12 C13 H13 119.9
C13 C14 C15 119.72(14)
C13 C14 H14 120.1
C15 C14 H14 120.1
C16 C15 C14 120.35(14)
C16 C15 H15 119.8
C14 C15 H15 119.8
C15 C16 C11 120.33(13)
C15 C16 H16 119.8
C11 C16 H16 119.8
C1 N1 O1 120.30(13)
C1 N1 C4 117.88(12)
O1 N1 C4 120.13(12)
O2 C1 N1 126.12(17)
O2 C1 C2 126.83(18)
N1 C1 C2 107.04(13)
C1 C2 C3 105.96(15)
C1 C2 H2A 110.5
C3 C2 H2A 110.5
C1 C2 H2B 110.5
C3 C2 H2B 110.5
H2A C2 H2B 108.7
C7 C3 C2 115.25(15)
C7 C3 C4 105.17(11)
C2 C3 C4 105.32(11)
C7 C3 H3 110.3
C2 C3 H3 110.3
C4 C3 H3 110.3
N1 C4 C5 115.89(11)
N1 C4 C3 102.83(11)
C5 C4 C3 104.66(10)
N1 C4 H4 111.0
C5 C4 H4 111.0
C3 C4 H4 111.0
N2 C5 C6 115.11(11)
N2 C5 C4 113.36(11)
C6 C5 C4 102.52(11)
N2 C5 H5 108.5
C6 C5 H5 108.5
C4 C5 H5 108.5
C5 C6 C7 101.25(11)
C5 C6 H6A 111.5
C7 C6 H6A 111.5
C5 C6 H6B 111.5
C7 C6 H6B 111.5
H6A C6 H6B 109.3
C6 C7 C3 104.59(12)
C6 C7 H7A 110.8
C3 C7 H7A 110.8
C6 C7 H7B 110.8
C3 C7 H7B 110.8
H7A C7 H7B 108.9
C1A N1A O1 128.(2)
C1A N1A C4A 116.(2)
O1 N1A C4A 116.4(16)
O2 C1A N1A 112.(2)
O2 C1A C2A 145.(3)
N1A C1A C2A 102.3(15)
C1A C2A C3A 102.(2)
C1A C2A H2AA 111.4
C3A C2A H2AA 111.4
C1A C2A H2AB 111.4
C3A C2A H2AB 111.4
H2AA C2A H2AB 109.2
C7A C3A C4A 104.8(14)
C7A C3A C2A 108.(2)
C4A C3A C2A 102.2(15)
C7A C3A H3A 113.7
C4A C3A H3A 113.7
C2A C3A H3A 113.7
N1A C4A C5A 115.8(19)
N1A C4A C3A 102.3(12)
C5A C4A C3A 106.1(13)
N1A C4A H4A 110.7
C5A C4A H4A 110.7
C3A C4A H4A 110.7
N2 C5A C4A 100.9(14)
N2 C5A C6A 109.7(16)
C4A C5A C6A 103.8(15)
N2 C5A H5A 113.8
C4A C5A H5A 113.8
C6A C5A H5A 113.8
C7A C6A C5A 102.5(15)
C7A C6A H6AA 111.3
C5A C6A H6AA 111.3
C7A C6A H6AB 111.3
C5A C6A H6AB 111.3
H6AA C6A H6AB 109.2
C6A C7A C3A 105.9(16)
C6A C7A H7AA 110.6
C3A C7A H7AA 110.6
C6A C7A H7AB 110.6
C3A C7A H7AB 110.6
H7AA C7A H7AB 108.7

loop_
_geom_bond_atom_site_label_1
_geom_bond_atom_site_label_2
_geom_bond_distance
O1 N1 1.3886(15)
O1 N1A 1.433(16)
O1 C8 1.4377(18)
O2 C1 1.2212(18)
O2 C1A 1.242(18)
N2 N3 1.3436(17)
N2 C9 1.3444(17)
N2 C5 1.4617(18)
N2 C5A 1.497(16)
N3 N4 1.3233(17)
N4 C10 1.3626(17)
C8 H8A 0.98
C8 H8B 0.98
C8 H8C 0.98
C9 C10 1.378(2)
C9 H9 0.95
C10 C11 1.4659(18)
C11 C12 1.3963(19)
C11 C16 1.3988(19)
C12 C13 1.390(2)
C12 H12 0.95
C13 C14 1.388(2)
C13 H13 0.95
C14 C15 1.390(2)
C14 H14 0.95
C15 C16 1.389(2)
C15 H15 0.95
C16 H16 0.95
N1 C1 1.348(2)
N1 C4 1.4416(17)
C1 C2 1.513(2)
C2 C3 1.553(2)
C2 H2A 0.99
C2 H2B 0.99
C3 C7 1.545(2)
C3 C4 1.5575(18)
C3 H3 1.0
C4 C5 1.5339(18)
C4 H4 1.0
C5 C6 1.5270(19)
C5 H5 1.0
C6 C7 1.533(2)
C6 H6A 0.99
C6 H6B 0.99
C7 H7A 0.99
C7 H7B 0.99
N1A C1A 1.360(18)
N1A C4A 1.457(17)
C1A C2A 1.527(18)
C2A C3A 1.573(19)
C2A H2AA 0.99
C2A H2AB 0.99
C3A C7A 1.544(18)
C3A C4A 1.561(17)
C3A H3A 1.0
C4A C5A 1.517(18)
C4A H4A 1.0
C5A C6A 1.539(17)
C5A H5A 1.0
C6A C7A 1.518(18)
C6A H6AA 0.99
C6A H6AB 0.99
C7A H7AA 0.99
C7A H7AB 0.99

loop_
_geom_torsion_atom_site_label_1
_geom_torsion_atom_site_label_2
_geom_torsion_atom_site_label_3
_geom_torsion_atom_site_label_4
_geom_torsion
C9 N2 N3 N4 -0.96(16)
C5 N2 N3 N4 -178.26(12)
C5A N2 N3 N4 -156.8(8)
N2 N3 N4 C10 0.77(15)
N3 N2 C9 C10 0.74(16)
C5 N2 C9 C10 177.92(12)
C5A N2 C9 C10 137.9(15)
N3 N4 C10 C9 -0.33(16)
N3 N4 C10 C11 179.76(12)
N2 C9 C10 N4 -0.25(15)
N2 C9 C10 C11 179.66(13)
N4 C10 C11 C12 -156.24(13)
C9 C10 C11 C12 23.9(2)
N4 C10 C11 C16 24.0(2)
C9 C10 C11 C16 -155.94(14)
C16 C11 C12 C13 -0.6(2)
C10 C11 C12 C13 179.57(13)
C11 C12 C13 C14 0.1(2)
C12 C13 C14 C15 0.6(2)
C13 C14 C15 C16 -0.7(2)
C14 C15 C16 C11 0.2(2)
C12 C11 C16 C15 0.5(2)
C10 C11 C16 C15 -179.69(13)
C8 O1 N1 C1 95.4(2)
C8 O1 N1 C4 -99.74(15)
O1 N1 C1 O2 -11.8(5)
C4 N1 C1 O2 -177.0(3)
O1 N1 C1 C2 168.89(18)
C4 N1 C1 C2 3.7(3)
O2 C1 C2 C3 -176.2(3)
N1 C1 C2 C3 3.2(3)
C1 C2 C3 C7 -123.4(2)
C1 C2 C3 C4 -8.0(2)
C1 N1 C4 C5 104.8(2)
O1 N1 C4 C5 -60.42(18)
C1 N1 C4 C3 -8.7(3)
O1 N1 C4 C3 -173.94(13)
C7 C3 C4 N1 131.80(12)
C2 C3 C4 N1 9.62(16)
C7 C3 C4 C5 10.30(14)
C2 C3 C4 C5 -111.88(14)
N3 N2 C5 C6 -39.16(18)
C9 N2 C5 C6 143.96(14)
N3 N2 C5 C4 78.43(15)
C9 N2 C5 C4 -98.45(15)
N1 C4 C5 N2 87.53(14)
C3 C4 C5 N2 -160.01(11)
N1 C4 C5 C6 -147.76(12)
C3 C4 C5 C6 -35.30(13)
N2 C5 C6 C7 170.24(12)
C4 C5 C6 C7 46.69(14)
C5 C6 C7 C3 -40.25(15)
C2 C3 C7 C6 133.98(13)
C4 C3 C7 C6 18.47(15)
C8 O1 N1A C1A 55.(5)
C8 O1 N1A C4A -127.3(17)
O1 N1A C1A O2 33.(8)
C4A N1A C1A O2 -145.(4)
O1 N1A C1A C2A -153.(3)
C4A N1A C1A C2A 30.(6)
O2 C1A C2A C3A 133.(10)
N1A C1A C2A C3A -38.(5)
C1A C2A C3A C7A 144.(3)
C1A C2A C3A C4A 34.(4)
C1A N1A C4A C5A -123.(4)
O1 N1A C4A C5A 59.(2)
C1A N1A C4A C3A -8.(4)
O1 N1A C4A C3A 174.4(19)
C7A C3A C4A N1A -129.(2)
C2A C3A C4A N1A -17.(3)
C7A C3A C4A C5A -8.(2)
C2A C3A C4A C5A 105.(2)
N3 N2 C5A C4A 179.3(11)
C9 N2 C5A C4A 39.(2)
N3 N2 C5A C6A -71.6(16)
C9 N2 C5A C6A 148.2(14)
N1A C4A C5A N2 -103.6(17)
C3A C4A C5A N2 143.7(15)
N1A C4A C5A C6A 142.8(18)
C3A C4A C5A C6A 30.(2)
N2 C5A C6A C7A -148.(2)
C4A C5A C6A C7A -41.(3)
C5A C6A C7A C3A 37.(3)
C4A C3A C7A C6A -18.(3)
C2A C3A C7A C6A -127.(3)
